data_1569482
loop_
_publ_author_name
'Appleby, Martin V.'
'Cowin, Rory A.'
'Ivalo, Iona I.'
'Peralta-Arriaga, Samantha L'
'Robertson, Craig C.'
'Bartlett, Stuart'
'Fitzpatrick, Ann'
'Dent, Andrew'
'Karras, Gabriel'
'Diaz-Moreno, Sofia'
'Chekulaev, Dimitri'
'Weinstein, Julia A.'

_publ_section_title
;
 Ultrafast electronic, infrared, and X-ray absorption spectroscopy study
 of Cu(I) phosphine diimine complexes.
;
_journal_issue 0
_journal_name_full 'Faraday discussions'
_journal_page_first 391
_journal_page_last 410
_journal_paper_doi 10.1039/d3fd00027c
_journal_volume 244
_journal_year 2023
_chemical_formula_moiety 'C60 H48 Cu N2 O5 P2, B F4'
_chemical_formula_sum 'C60 H48 B Cu F4 N2 O5 P2'
_chemical_formula_weight 1089.29
_space_group_crystal_system monoclinic
_space_group_IT_number 14
_space_group_name_Hall '-P 2yn'
_space_group_name_H-M_alt 'P 1 21/n 1'
_atom_sites_solution_hydrogens geom
_atom_sites_solution_primary dual
_audit_creation_date 2023-02-01
_audit_creation_method
;
Olex2 1.5
(compiled 2022.04.07 svn.rca3783a0 for OlexSys, GUI svn.r6498)
;
_audit_update_record
;
2023-02-02 deposited with the CCDC.	2023-02-08 downloaded from the CCDC.
;
_cell_angle_alpha 90
_cell_angle_beta 103.722(5)
_cell_angle_gamma 90
_cell_formula_units_Z 4
_cell_length_a 17.2437(18)
_cell_length_b 10.7278(10)
_cell_length_c 29.075(3)
_cell_measurement_reflns_used 3384
_cell_measurement_temperature 100
_cell_measurement_theta_max 18.646
_cell_measurement_theta_min 2.885
_cell_volume 5225.0(9)
_computing_cell_refinement 'SAINT V8.40A (Bruker, 2019)'
_computing_data_reduction 'SAINT V8.40A (Bruker, 2019)'
_computing_molecular_graphics 'Olex2 1.5 (Dolomanov et al., 2009)'
_computing_publication_material 'Olex2 1.5 (Dolomanov et al., 2009)'
_computing_structure_refinement 'XL  (Sheldrick, 2008)'
_computing_structure_solution 'SHELXT 2014/5 (Sheldrick, 2014)'
_diffrn_ambient_temperature 100
_diffrn_measured_fraction_theta_full 0.997
_diffrn_measured_fraction_theta_max 0.979
_diffrn_measurement_device_type 'Bruker APEX-II CCD'
_diffrn_measurement_method '\f and \w scans'
_diffrn_radiation_type MoK\a
_diffrn_radiation_wavelength 0.71073
_diffrn_reflns_av_R_equivalents 0.1572
_diffrn_reflns_av_unetI/netI 0.2010
_diffrn_reflns_Laue_measured_fraction_full 0.997
_diffrn_reflns_Laue_measured_fraction_max 0.979
_diffrn_reflns_limit_h_max 22
_diffrn_reflns_limit_h_min -22
_diffrn_reflns_limit_k_max 13
_diffrn_reflns_limit_k_min -13
_diffrn_reflns_limit_l_max 37
_diffrn_reflns_limit_l_min -37
_diffrn_reflns_number 45782
_diffrn_reflns_point_group_measured_fraction_full 0.997
_diffrn_reflns_point_group_measured_fraction_max 0.979
_diffrn_reflns_theta_full 25.242
_diffrn_reflns_theta_max 27.654
_diffrn_reflns_theta_min 2.453
_diffrn_source_current 30.0
_diffrn_source_power 1.5
_diffrn_source_voltage 50.0
_diffrn_standards_number 0
_exptl_absorpt_coefficient_mu 0.546
_exptl_absorpt_correction_T_max 0.7456
_exptl_absorpt_correction_T_min 0.5448
_exptl_absorpt_correction_type multi-scan
_exptl_absorpt_process_details
;
SADABS-2016/2 (Bruker,2016/2) was used for absorption correction.
wR2(int) was 0.0806 before and 0.0676 after correction.
The Ratio of minimum to maximum transmission is 0.7307.
The \l/2 correction factor is Not present.
;
_exptl_crystal_colour orange
_exptl_crystal_colour_primary orange
_exptl_crystal_density_diffrn 1.385
_exptl_crystal_description block
_exptl_crystal_F_000 2248
_exptl_crystal_size_max 0.43
_exptl_crystal_size_mid 0.14
_exptl_crystal_size_min 0.08
_refine_diff_density_max 0.983
_refine_diff_density_min -0.830
_refine_diff_density_rms 0.101
_refine_ls_extinction_method none
_refine_ls_goodness_of_fit_ref 1.023
_refine_ls_hydrogen_treatment constr
_refine_ls_matrix_type full
_refine_ls_number_parameters 802
_refine_ls_number_reflns 11928
_refine_ls_number_restraints 762
_refine_ls_restrained_S_all 1.014
_refine_ls_R_factor_all 0.2138
_refine_ls_R_factor_gt 0.0931
_refine_ls_shift/su_max 0.000
_refine_ls_shift/su_mean 0.000
_refine_ls_structure_factor_coef Fsqd
_refine_ls_weighting_details 'w=1/[\s^2^(Fo^2^)+(0.0879P)^2^+15.0924P] where P=(Fo^2^+2Fc^2^)/3'
_refine_ls_weighting_scheme calc
_refine_ls_wR_factor_gt 0.2018
_refine_ls_wR_factor_ref 0.2538
_reflns_Friedel_coverage 0.000
_reflns_number_gt 5597
_reflns_number_total 11928
_reflns_threshold_expression 'I > 2\s(I)'
_cod_data_source_file d3fd00027c2.cif
_cod_data_source_block ch1jw310k_0m
_cod_depositor_comments 'Adding full bibliography for 1569481--1569483.cif.'
_cod_original_cell_volume 5224.9(9)
_cod_database_code 1569482
_shelx_shelxl_version_number 2019/1
_shelx_space_group_comment
;
The symmetry employed for this shelxl refinement is uniquely defined
by the following loop, which should always be used as a source of
symmetry information in preference to the above space-group names.
They are only intended as comments.
;
_shelx_estimated_absorpt_t_max 0.958
_shelx_estimated_absorpt_t_min 0.799
_olex2_refinement_description
;
1. Fixed Uiso
 At 1.2 times of:
  All C(H) groups, All C(H,H) groups
 At 1.5 times of:
  All C(H,H,H) groups
2. Rigid body (RIGU) restrains
 All non-hydrogen atoms
 with sigma for 1-2 distances of 0.004 and sigma for 1-3 distances of 0.004
3. Others
 Sof(H7A)=Sof(O1B)=Sof(C16B)=Sof(H16B)=Sof(C15B)=Sof(H15B)=Sof(C14B)=Sof(H14B)=
 Sof(C17B)=Sof(H17B)=Sof(C19B)=Sof(C20B)=Sof(H20B)=Sof(C21B)=Sof(H21B)=
 Sof(C22B)=Sof(H22B)=Sof(C23B)=Sof(H23B)=Sof(C24B)=Sof(H24B)=Sof(C13B)=
 Sof(C18B)=Sof(H18B)=Sof(C6B)=Sof(C5B)=Sof(H5B)=Sof(C4B)=Sof(H4B)=Sof(C3B)=
 Sof(H3B)=Sof(C2B)=Sof(H2B)=Sof(C1B)=1-FVAR(1)
 Sof(H7B)=Sof(O1A)=Sof(C16A)=Sof(H16A)=Sof(C15A)=Sof(H15A)=Sof(C13A)=Sof(C17A)=
 Sof(H17A)=Sof(C19A)=Sof(C20A)=Sof(H20A)=Sof(C21A)=Sof(H21A)=Sof(C22A)=
 Sof(H22A)=Sof(C23A)=Sof(H23A)=Sof(C24A)=Sof(H24A)=Sof(C1A)=Sof(C6A)=Sof(C5A)=
 Sof(H5A)=Sof(C4A)=Sof(H4A)=Sof(C3A)=Sof(H3A)=Sof(C2A)=Sof(H2A)=Sof(C18A)=
 Sof(H18A)=Sof(C14A)=Sof(H14A)=FVAR(1)
4.a Secondary CH2 refined with riding coordinates:
 C59(H59A,H59B), C56(H56A,H56B)
4.b Aromatic/amide H refined with riding coordinates:
 C34(H34), C53(H53), C36(H36), C38(H38), C50(H50), C40(H40), C44(H44),
 C33(H33), C7A(H7A), C35(H35), C8A(H8A), C9A(H9A), C39(H39), C10A(H10A),
 C41(H41), C11A(H11A), C47(H47), C7B(H7B), C8B(H8B), C52(H52), C9B(H9B),
 C10B(H10B), C11B(H11B), C32(H32), C51(H51), C16B(H16B), C15B(H15B), C14B(H14B),
  C17B(H17B), C20B(H20B), C21B(H21B), C22B(H22B), C23B(H23B), C24B(H24B),
 C18B(H18B), C5B(H5B), C4B(H4B), C3B(H3B), C2B(H2B), C16A(H16A), C15A(H15A),
 C17A(H17A), C20A(H20A), C21A(H21A), C22A(H22A), C23A(H23A), C24A(H24A),
 C5A(H5A), C4A(H4A), C3A(H3A), C2A(H2A), C18A(H18A), C14A(H14A)
4.c Fitted hexagon refined as free rotating group:
 C19B(C20B,C21B,C22B,C23B,C24B), C6B(C5B,C4B,C3B,C2B,C1B), C19A(C20A,C21A,C22A,
 C23A,C24A), C1A(C6A,C5A,C4A,C3A,C2A)
4.d Idealised Me refined as rotating group:
 C57(H57A,H57B,H57C), C60(H60A,H60B,H60C)
;
_olex2_exptl_crystal_mounting_method 'mitigen microloop in fomblin oil'
_olex2_submission_original_sample_id 'Cu DPEPhos DCBQ BF4'
_olex2_submission_special_instructions 'No special instructions were received'

loop_
_space_group_symop_operation_xyz
'x, y, z'
'-x+1/2, y+1/2, -z+1/2'
'-x, -y, -z'
'x-1/2, -y-1/2, z-1/2'

loop_
_atom_site_label
_atom_site_type_symbol
_atom_site_fract_x
_atom_site_fract_y
_atom_site_fract_z
_atom_site_U_iso_or_equiv
_atom_site_adp_type
_atom_site_occupancy
_atom_site_site_symmetry_order
_atom_site_calc_flag
_atom_site_refinement_flags_posn
_atom_site_refinement_flags_adp
_atom_site_refinement_flags_occupancy
_atom_site_disorder_assembly
_atom_site_disorder_group
Cu1 Cu 0.43144(5) 0.55004(7) 0.69016(3) 0.0285(2) Uani 1 1 d . . . . .
P1 P 0.31527(10) 0.57558(15) 0.63725(5) 0.0273(4) Uani 1 1 d . . . . .
P2 P 0.54294(10) 0.51292(15) 0.66041(5) 0.0255(4) Uani 1 1 d . . . . .
O2 O 0.6958(3) 0.9481(6) 0.8484(2) 0.0754(19) Uani 1 1 d . . . . .
O5 O 0.5115(5) 0.3090(6) 0.91838(19) 0.090(2) Uani 1 1 d . . . . .
O3 O 0.6223(3) 0.8629(5) 0.89362(16) 0.0492(13) Uani 1 1 d . . . . .
O4 O 0.5541(5) 0.1392(7) 0.8862(2) 0.093(2) Uani 1 1 d . . . . .
N1 N 0.4834(3) 0.6807(5) 0.74197(17) 0.0287(11) Uani 1 1 d . . . . .
N2 N 0.4534(3) 0.4406(5) 0.74999(17) 0.0317(12) Uani 1 1 d . . . . .
C59 C 0.5431(10) 0.2542(12) 0.9666(3) 0.141(6) Uani 1 1 d . . . . .
H59A H 0.513349 0.177048 0.969867 0.169 Uiso 1 1 calc R U . . .
H59B H 0.600076 0.232264 0.970735 0.169 Uiso 1 1 calc R U . . .
C48 C 0.4955(5) 0.3096(7) 0.8361(2) 0.0475(18) Uani 1 1 d . . . . .
C57 C 0.6394(6) 0.8903(10) 0.9759(3) 0.082(3) Uani 1 1 d . . . . .
H57A H 0.587341 0.931176 0.971706 0.124 Uiso 1 1 calc R U . . .
H57B H 0.675331 0.920373 1.005148 0.124 Uiso 1 1 calc R U . . .
H57C H 0.632721 0.799905 0.977913 0.124 Uiso 1 1 calc R U . . .
C34 C 0.7339(5) 0.4851(7) 0.8022(2) 0.0484(18) Uani 1 1 d . . . . .
H34 H 0.770838 0.479944 0.832102 0.058 Uiso 1 1 calc R U . . .
C53 C 0.3975(4) 0.2558(6) 0.7091(2) 0.0388(16) Uani 1 1 d . . . . .
H53 H 0.387598 0.301034 0.680225 0.047 Uiso 1 1 calc R U . . .
C36 C 0.6373(4) 0.3881(6) 0.7379(2) 0.0361(15) Uani 1 1 d . . . . .
H36 H 0.608233 0.316171 0.724709 0.043 Uiso 1 1 calc R U . . .
C46 C 0.4912(4) 0.4984(6) 0.7900(2) 0.0326(14) Uani 1 1 d . . . . .
C38 C 0.4788(4) 0.8453(6) 0.6858(2) 0.0381(16) Uani 1 1 d . . . . .
H38 H 0.440181 0.799838 0.663274 0.046 Uiso 1 1 calc R U . . .
C50 C 0.4312(5) 0.1177(7) 0.7935(3) 0.0486(18) Uani 1 1 d . . . . .
H50 H 0.442540 0.069633 0.821708 0.058 Uiso 1 1 calc R U . . .
C40 C 0.5629(5) 1.0243(7) 0.7078(3) 0.0522(19) Uani 1 1 d . . . . .
H40 H 0.583540 1.100115 0.698667 0.063 Uiso 1 1 calc R U . . .
C55 C 0.6409(4) 0.8838(7) 0.8535(3) 0.0438(17) Uani 1 1 d . . . . .
C42 C 0.5612(4) 0.8688(6) 0.7671(2) 0.0374(15) Uani 1 1 d . . . . .
C44 C 0.5616(4) 0.6989(7) 0.8216(2) 0.0359(15) Uani 1 1 d . . . . .
H44 H 0.578380 0.663005 0.852213 0.043 Uiso 1 1 calc R U . . .
C33 C 0.7215(4) 0.5962(7) 0.7781(2) 0.0416(17) Uani 1 1 d . . . . .
H33 H 0.750231 0.668077 0.791622 0.050 Uiso 1 1 calc R U . . .
C7A C 0.5188(4) 0.7053(6) 0.5935(2) 0.0334(14) Uani 1 1 d . . . . .
H7A H 0.463850 0.692030 0.592120 0.040 Uiso 0.293(4) 1 calc R U P A 2
C35 C 0.6913(4) 0.3795(7) 0.7821(2) 0.0458(18) Uani 1 1 d . . . . .
H35 H 0.699026 0.302081 0.798468 0.055 Uiso 1 1 calc R U . . .
C8A C 0.5394(5) 0.7978(7) 0.5656(2) 0.0497(18) Uani 1 1 d . . . . .
H8A H 0.499541 0.845917 0.544971 0.060 Uiso 1 1 calc R U . . .
C37 C 0.5075(4) 0.7979(6) 0.7322(2) 0.0319(14) Uani 1 1 d . . . . .
C9A C 0.6192(6) 0.8182(7) 0.5685(3) 0.058(2) Uani 1 1 d . . . . .
H9A H 0.634514 0.883010 0.550210 0.069 Uiso 1 1 calc R U . . .
C39 C 0.5067(5) 0.9563(7) 0.6736(3) 0.0472(18) Uani 1 1 d . . . . .
H39 H 0.488562 0.987823 0.642327 0.057 Uiso 1 1 calc R U . . .
C10A C 0.6780(5) 0.7456(7) 0.5977(3) 0.055(2) Uani 1 1 d . . . . .
H10A H 0.732929 0.759805 0.599115 0.066 Uiso 1 1 calc R U . . .
C41 C 0.5877(5) 0.9853(7) 0.7521(3) 0.0496(18) Uani 1 1 d . . . . .
H41 H 0.623713 1.035550 0.774336 0.060 Uiso 1 1 calc R U . . .
C11A C 0.6547(4) 0.6526(6) 0.6246(2) 0.0396(16) Uani 1 1 d . . . . .
H11A H 0.694462 0.602268 0.644230 0.048 Uiso 1 1 calc R U . . .
C43 C 0.5857(4) 0.8157(7) 0.8135(2) 0.0374(15) Uani 1 1 d . . . . .
C12A C 0.5745(4) 0.6306(6) 0.6237(2) 0.0305(14) Uani 1 1 d . . . . .
C45 C 0.5117(4) 0.6310(6) 0.7848(2) 0.0321(14) Uani 1 1 d . . . . .
C12B C 0.5501(4) 0.3702(6) 0.6275(2) 0.0328(14) Uani 1 1 d . . . . .
C47 C 0.5130(5) 0.4351(7) 0.8339(2) 0.0458(18) Uani 1 1 d . . . . .
H47 H 0.539561 0.478449 0.861709 0.055 Uiso 1 1 calc R U . . .
C7B C 0.4804(5) 0.3106(6) 0.6026(2) 0.0384(15) Uani 1 1 d . . . . .
H7B H 0.429712 0.342425 0.604299 0.046 Uiso 0.707(4) 1 calc R U P A 1
C49 C 0.4562(4) 0.2452(7) 0.7949(2) 0.0395(16) Uani 1 1 d . . . . .
C8B C 0.4850(6) 0.2046(7) 0.5753(2) 0.0530(19) Uani 1 1 d . . . . .
H8B H 0.437564 0.165577 0.557946 0.064 Uiso 1 1 calc R U . . .
C52 C 0.3742(5) 0.1337(7) 0.7091(3) 0.0475(19) Uani 1 1 d . . . . .
H52 H 0.346604 0.095048 0.680535 0.057 Uiso 1 1 calc R U . . .
C9B C 0.5578(6) 0.1575(7) 0.5738(3) 0.064(2) Uani 1 1 d . . . . .
H9B H 0.560893 0.084856 0.555655 0.077 Uiso 1 1 calc R U . . .
C54 C 0.4363(4) 0.3149(6) 0.7519(2) 0.0335(14) Uani 1 1 d . . . . .
C10B C 0.6271(6) 0.2144(8) 0.5985(3) 0.071(2) Uani 1 1 d . . . . .
H10B H 0.677561 0.181838 0.596761 0.085 Uiso 1 1 calc R U . . .
C56 C 0.6735(5) 0.9195(8) 0.9354(3) 0.062(2) Uani 1 1 d . . . . .
H56A H 0.675869 1.010930 0.931257 0.074 Uiso 1 1 calc R U . . .
H56B H 0.728337 0.885671 0.940762 0.074 Uiso 1 1 calc R U . . .
C11B C 0.6231(5) 0.3188(7) 0.6257(2) 0.0492(19) Uani 1 1 d . . . . .
H11B H 0.670955 0.355780 0.643465 0.059 Uiso 1 1 calc R U . . .
C58 C 0.5234(7) 0.2409(10) 0.8827(3) 0.074(3) Uani 1 1 d . . . . .
C31 C 0.6253(4) 0.4998(6) 0.71305(19) 0.0275(13) Uani 1 1 d . . . . .
C60 C 0.5351(11) 0.3383(14) 1.0010(4) 0.168(7) Uani 1 1 d . . . . .
H60A H 0.562096 0.416297 0.996712 0.252 Uiso 1 1 calc R U . . .
H60B H 0.559237 0.303677 1.032368 0.252 Uiso 1 1 calc R U . . .
H60C H 0.478358 0.354694 0.998543 0.252 Uiso 1 1 calc R U . . .
C32 C 0.6677(4) 0.6054(6) 0.7343(2) 0.0337(15) Uani 1 1 d . . . . .
H32 H 0.659435 0.683583 0.718553 0.040 Uiso 1 1 calc R U . . .
C51 C 0.3917(5) 0.0649(7) 0.7523(3) 0.0488(18) Uani 1 1 d . . . . .
H51 H 0.375287 -0.019614 0.752140 0.059 Uiso 1 1 calc R U . . .
O1B O 0.3980(9) 0.3925(13) 0.5960(4) 0.032(3) Uani 0.293(4) 1 d . . P A 2
C16B C 0.1255(17) 0.273(3) 0.6226(9) 0.047(6) Uani 0.293(4) 1 d . . P A 2
H16B H 0.084578 0.212204 0.620413 0.057 Uiso 0.293(4) 1 calc R U P A 2
C15B C 0.146(3) 0.333(4) 0.6590(14) 0.039(8) Uani 0.293(4) 1 d . . P A 2
H15B H 0.120969 0.317265 0.684199 0.046 Uiso 0.293(4) 1 calc R U P A 2
C14B C 0.207(2) 0.429(4) 0.6652(13) 0.046(10) Uani 0.293(4) 1 d . . P A 2
H14B H 0.223560 0.470111 0.694789 0.055 Uiso 0.293(4) 1 calc R U P A 2
C17B C 0.158(2) 0.288(3) 0.5860(10) 0.074(10) Uani 0.293(4) 1 d . . P A 2
H17B H 0.142087 0.237102 0.558579 0.088 Uiso 0.293(4) 1 calc R U P A 2
C19B C 0.2568(10) 0.7163(14) 0.6412(6) 0.028(5) Uani 0.293(4) 1 d G . P A 2
C20B C 0.1932(10) 0.7581(15) 0.6057(5) 0.044(5) Uani 0.293(4) 1 d G . P A 2
H20B H 0.177378 0.712961 0.576893 0.053 Uiso 0.293(4) 1 calc R U P A 2
C21B C 0.1526(8) 0.8661(15) 0.6124(5) 0.054(7) Uani 0.293(4) 1 d G . P A 2
H21B H 0.109080 0.894617 0.588176 0.065 Uiso 0.293(4) 1 calc R U P A 2
C22B C 0.1757(9) 0.9322(13) 0.6546(6) 0.040(5) Uani 0.293(4) 1 d G . P A 2
H22B H 0.147978 1.005912 0.659137 0.048 Uiso 0.293(4) 1 calc R U P A 2
C23B C 0.2394(10) 0.8904(17) 0.6900(5) 0.053(8) Uani 0.293(4) 1 d G . P A 2
H23B H 0.255174 0.935553 0.718815 0.064 Uiso 0.293(4) 1 calc R U P A 2
C24B C 0.2800(9) 0.7825(18) 0.6833(5) 0.035(6) Uani 0.293(4) 1 d G . P A 2
H24B H 0.323472 0.753897 0.707533 0.042 Uiso 0.293(4) 1 calc R U P A 2
C13B C 0.241(2) 0.459(3) 0.6298(11) 0.038(6) Uani 0.293(4) 1 d . . P A 2
C18B C 0.2159(17) 0.380(3) 0.5890(9) 0.058(8) Uani 0.293(4) 1 d . . P A 2
H18B H 0.240068 0.390159 0.563066 0.069 Uiso 0.293(4) 1 calc R U P A 2
C6B C 0.3814(9) 0.4883(11) 0.5649(4) 0.027(4) Uani 0.293(4) 1 d G . P A 2
C5B C 0.4064(9) 0.4902(12) 0.5228(5) 0.028(5) Uani 0.293(4) 1 d G . P A 2
H5B H 0.435226 0.421586 0.514565 0.034 Uiso 0.293(4) 1 calc R U P A 2
C4B C 0.3892(9) 0.5925(14) 0.4927(4) 0.041(6) Uani 0.293(4) 1 d G . P A 2
H4B H 0.406238 0.593781 0.463993 0.050 Uiso 0.293(4) 1 calc R U P A 2
C3B C 0.3469(9) 0.6928(11) 0.5048(4) 0.033(5) Uani 0.293(4) 1 d G . P A 2
H3B H 0.335179 0.762743 0.484239 0.040 Uiso 0.293(4) 1 calc R U P A 2
C2B C 0.3220(8) 0.6909(11) 0.5468(4) 0.026(4) Uani 0.293(4) 1 d G . P A 2
H2B H 0.293107 0.759512 0.555055 0.032 Uiso 0.293(4) 1 calc R U P A 2
C1B C 0.3392(8) 0.5886(13) 0.5769(4) 0.022(4) Uani 0.293(4) 1 d G . P A 2
F1 F 0.2624(8) -0.0837(12) 0.4728(4) 0.228(5) Uani 1 1 d . . . . .
F4 F 0.2047(6) 0.0952(9) 0.4595(5) 0.203(4) Uani 1 1 d . . . . .
F2 F 0.1236(6) -0.0674(7) 0.4459(4) 0.177(4) Uani 1 1 d . . . . .
F3 F 0.2078(6) -0.0473(11) 0.4055(3) 0.201(4) Uani 1 1 d . . . . .
B1 B 0.1996(13) -0.0209(18) 0.4484(7) 0.118(4) Uani 1 1 d . . . . .
O1A O 0.4323(3) 0.6863(5) 0.59200(18) 0.0263(13) Uani 0.707(4) 1 d . . P A 1
C16A C 0.0917(8) 0.3340(11) 0.6361(4) 0.050(3) Uani 0.707(4) 1 d . . P A 1
H16A H 0.047261 0.280255 0.634056 0.060 Uiso 0.707(4) 1 calc R U P A 1
C15A C 0.1615(10) 0.3180(19) 0.6731(5) 0.047(3) Uani 0.707(4) 1 d . . P A 1
H15A H 0.162805 0.256061 0.696643 0.056 Uiso 0.707(4) 1 calc R U P A 1
C13A C 0.2249(8) 0.4838(12) 0.6397(4) 0.030(3) Uani 0.707(4) 1 d . . P A 1
C17A C 0.0886(6) 0.4258(10) 0.6036(4) 0.043(2) Uani 0.707(4) 1 d . . P A 1
H17A H 0.041226 0.436998 0.579451 0.052 Uiso 0.707(4) 1 calc R U P A 1
C19A C 0.2740(4) 0.7329(5) 0.6320(2) 0.027(2) Uani 0.707(4) 1 d G . P A 1
C20A C 0.2594(4) 0.8012(6) 0.59016(19) 0.039(2) Uani 0.707(4) 1 d G . P A 1
H20A H 0.274252 0.768408 0.563126 0.047 Uiso 0.707(4) 1 calc R U P A 1
C21A C 0.2231(4) 0.9174(5) 0.5879(2) 0.047(3) Uani 0.707(4) 1 d G . P A 1
H21A H 0.213071 0.964061 0.559346 0.056 Uiso 0.707(4) 1 calc R U P A 1
C22A C 0.2013(4) 0.9653(5) 0.6275(3) 0.048(3) Uani 0.707(4) 1 d G . P A 1
H22A H 0.176482 1.044752 0.625937 0.058 Uiso 0.707(4) 1 calc R U P A 1
C23A C 0.2159(5) 0.8970(7) 0.6693(2) 0.048(3) Uani 0.707(4) 1 d G . P A 1
H23A H 0.201073 0.929791 0.696310 0.058 Uiso 0.707(4) 1 calc R U P A 1
C24A C 0.2523(5) 0.7808(6) 0.6715(2) 0.040(3) Uani 0.707(4) 1 d G . P A 1
H24A H 0.262254 0.734137 0.700091 0.048 Uiso 0.707(4) 1 calc R U P A 1
C1A C 0.3321(3) 0.5298(5) 0.57906(15) 0.0249(19) Uani 0.707(4) 1 d G . P A 1
C6A C 0.3918(3) 0.5920(4) 0.56348(17) 0.0234(17) Uani 0.707(4) 1 d G . P A 1
C5A C 0.4116(3) 0.5550(5) 0.52187(18) 0.029(2) Uani 0.707(4) 1 d G . P A 1
H5A H 0.452369 0.597490 0.511216 0.034 Uiso 0.707(4) 1 calc R U P A 1
C4A C 0.3716(3) 0.4558(5) 0.49585(15) 0.032(2) Uani 0.707(4) 1 d G . P A 1
H4A H 0.385069 0.430533 0.467412 0.038 Uiso 0.707(4) 1 calc R U P A 1
C3A C 0.3119(3) 0.3936(4) 0.51144(17) 0.034(2) Uani 0.707(4) 1 d G . P A 1
H3A H 0.284543 0.325848 0.493653 0.040 Uiso 0.707(4) 1 calc R U P A 1
C2A C 0.2921(3) 0.4306(5) 0.55304(18) 0.0285(19) Uani 0.707(4) 1 d G . P A 1
H2A H 0.251316 0.388119 0.563697 0.034 Uiso 0.707(4) 1 calc R U P A 1
C18A C 0.1532(5) 0.5034(9) 0.6051(3) 0.037(2) Uani 0.707(4) 1 d . . P A 1
H18A H 0.149380 0.569578 0.582986 0.044 Uiso 0.707(4) 1 calc R U P A 1
C14A C 0.2279(9) 0.3930(13) 0.6748(5) 0.037(3) Uani 0.707(4) 1 d . . P A 1
H14A H 0.274700 0.382909 0.699507 0.044 Uiso 0.707(4) 1 calc R U P A 1

loop_
_atom_site_aniso_label
_atom_site_aniso_U_11
_atom_site_aniso_U_22
_atom_site_aniso_U_33
_atom_site_aniso_U_23
_atom_site_aniso_U_13
_atom_site_aniso_U_12
Cu1 0.0289(4) 0.0313(5) 0.0236(4) -0.0040(3) 0.0027(3) 0.0005(4)
P1 0.0256(9) 0.0327(10) 0.0229(8) -0.0029(6) 0.0041(6) -0.0011(7)
P2 0.0279(9) 0.0256(10) 0.0217(8) -0.0011(6) 0.0035(6) 0.0022(7)
O2 0.053(4) 0.105(5) 0.067(4) -0.031(3) 0.012(3) -0.035(3)
O5 0.165(7) 0.068(4) 0.033(3) 0.009(3) 0.019(3) -0.019(4)
O3 0.041(3) 0.065(4) 0.034(2) -0.014(2) -0.007(2) -0.009(2)
O4 0.135(6) 0.066(4) 0.062(4) 0.022(3) -0.009(4) 0.008(4)
N1 0.030(3) 0.029(3) 0.027(2) -0.0076(19) 0.008(2) 0.000(2)
N2 0.034(3) 0.035(3) 0.026(2) -0.002(2) 0.007(2) -0.004(2)
C59 0.262(16) 0.112(9) 0.033(4) 0.019(4) 0.006(6) -0.042(9)
C48 0.063(5) 0.046(4) 0.034(3) 0.006(3) 0.012(3) -0.004(3)
C57 0.086(7) 0.111(8) 0.041(4) -0.028(4) -0.004(4) -0.036(6)
C34 0.046(4) 0.064(4) 0.031(3) 0.000(3) 0.000(3) 0.012(3)
C53 0.045(4) 0.040(4) 0.034(3) -0.003(3) 0.014(3) -0.010(3)
C36 0.041(4) 0.036(4) 0.031(3) 0.008(3) 0.007(3) 0.011(3)
C46 0.034(4) 0.038(3) 0.026(3) -0.004(2) 0.008(2) -0.002(3)
C38 0.047(4) 0.033(4) 0.035(3) -0.006(2) 0.012(3) 0.010(3)
C50 0.066(5) 0.036(4) 0.048(4) 0.004(3) 0.023(3) 0.001(3)
C40 0.069(5) 0.036(4) 0.057(4) -0.011(3) 0.027(3) -0.009(3)
C55 0.031(4) 0.051(4) 0.044(3) -0.016(3) -0.003(3) 0.000(3)
C42 0.030(4) 0.037(3) 0.045(3) -0.015(2) 0.010(3) -0.001(3)
C44 0.028(3) 0.046(4) 0.031(3) -0.013(3) 0.002(3) 0.001(3)
C33 0.033(4) 0.054(4) 0.033(3) -0.010(3) -0.001(3) 0.004(3)
C7A 0.045(3) 0.026(3) 0.027(3) -0.001(2) 0.005(2) 0.005(2)
C35 0.049(4) 0.053(4) 0.032(3) 0.010(3) 0.002(3) 0.012(3)
C8A 0.079(5) 0.033(4) 0.035(4) 0.003(3) 0.008(3) -0.004(3)
C37 0.032(3) 0.032(3) 0.033(3) -0.008(2) 0.009(2) 0.000(2)
C9A 0.087(5) 0.041(5) 0.046(4) 0.008(3) 0.017(4) -0.010(4)
C39 0.069(5) 0.031(4) 0.046(4) -0.007(3) 0.022(3) -0.002(3)
C10A 0.061(5) 0.054(5) 0.050(4) 0.004(3) 0.014(3) -0.019(3)
C41 0.055(5) 0.040(4) 0.056(4) -0.021(3) 0.016(3) -0.013(3)
C11A 0.045(4) 0.038(4) 0.036(4) 0.004(3) 0.010(3) -0.006(3)
C43 0.026(3) 0.044(4) 0.040(3) -0.016(2) 0.003(3) 0.002(3)
C12A 0.043(3) 0.023(3) 0.024(3) -0.002(2) 0.006(2) -0.002(2)
C45 0.031(3) 0.038(3) 0.025(3) -0.006(2) 0.004(2) -0.001(2)
C12B 0.050(4) 0.030(3) 0.018(3) 0.001(2) 0.009(2) 0.002(3)
C47 0.059(5) 0.050(4) 0.025(3) 0.000(3) 0.003(3) -0.005(3)
C7B 0.057(4) 0.034(4) 0.023(3) -0.002(2) 0.006(3) -0.003(3)
C49 0.049(4) 0.041(3) 0.035(3) 0.003(2) 0.021(3) 0.002(3)
C8B 0.095(5) 0.033(4) 0.025(3) -0.004(3) 0.002(3) -0.003(3)
C52 0.067(5) 0.038(4) 0.043(4) -0.003(3) 0.025(3) -0.015(3)
C9B 0.116(6) 0.031(4) 0.040(4) -0.006(3) 0.008(4) 0.022(4)
C54 0.034(4) 0.037(3) 0.034(3) -0.001(2) 0.017(3) -0.002(3)
C10B 0.100(6) 0.056(5) 0.055(5) -0.013(4) 0.013(4) 0.032(4)
C56 0.052(5) 0.080(6) 0.040(4) -0.024(4) -0.015(3) -0.013(4)
C11B 0.063(4) 0.048(4) 0.037(4) -0.005(3) 0.013(3) 0.020(3)
C58 0.113(7) 0.065(5) 0.037(4) 0.015(3) 0.005(4) -0.009(4)
C31 0.028(3) 0.034(3) 0.018(3) 0.002(2) 0.002(2) 0.004(2)
C60 0.29(2) 0.155(12) 0.061(6) -0.011(7) 0.046(9) -0.092(12)
C32 0.030(3) 0.039(4) 0.030(3) -0.005(2) 0.005(3) 0.008(3)
C51 0.068(5) 0.039(4) 0.048(4) 0.001(3) 0.031(3) -0.004(3)
O1B 0.054(6) 0.025(6) 0.013(6) -0.003(4) -0.001(5) -0.001(5)
C16B 0.054(13) 0.045(13) 0.045(10) -0.003(9) 0.017(9) -0.011(11)
C15B 0.045(15) 0.035(13) 0.037(11) 0.007(9) 0.011(10) 0.002(12)
C14B 0.056(17) 0.048(17) 0.037(10) -0.003(9) 0.019(10) -0.011(15)
C17B 0.091(18) 0.087(16) 0.051(11) -0.021(11) 0.031(11) -0.048(16)
C19B 0.018(8) 0.034(8) 0.037(8) 0.002(5) 0.015(6) -0.015(6)
C20B 0.034(9) 0.051(10) 0.044(9) -0.003(7) 0.006(7) -0.006(7)
C21B 0.042(11) 0.055(11) 0.060(10) -0.007(8) 0.001(8) 0.003(9)
C22B 0.020(10) 0.044(10) 0.056(10) -0.001(8) 0.007(8) -0.009(8)
C23B 0.038(12) 0.059(12) 0.055(11) -0.020(9) -0.005(9) 0.011(10)
C24B 0.017(10) 0.045(10) 0.044(9) -0.004(7) 0.009(7) -0.004(7)
C13B 0.041(11) 0.044(10) 0.030(9) 0.001(6) 0.009(7) -0.008(8)
C18B 0.072(15) 0.068(13) 0.038(9) -0.009(9) 0.021(9) -0.028(12)
C6B 0.032(9) 0.031(7) 0.018(6) 0.000(5) 0.003(6) 0.003(6)
C5B 0.030(11) 0.037(10) 0.015(6) 0.001(6) 0.000(7) 0.010(8)
C4B 0.050(14) 0.047(9) 0.028(8) 0.011(7) 0.010(8) 0.017(9)
C3B 0.031(11) 0.035(9) 0.033(8) 0.010(6) 0.006(7) 0.005(7)
C2B 0.016(9) 0.031(8) 0.028(7) 0.007(5) -0.001(6) 0.003(6)
C1B 0.018(8) 0.025(7) 0.021(6) -0.001(4) -0.002(5) -0.001(6)
F1 0.248(10) 0.280(11) 0.155(8) -0.018(7) 0.045(7) 0.117(9)
F4 0.171(8) 0.128(6) 0.358(13) -0.043(7) 0.155(8) -0.011(5)
F2 0.173(7) 0.099(6) 0.310(11) -0.032(6) 0.159(7) -0.002(5)
F3 0.161(8) 0.316(12) 0.137(6) -0.031(7) 0.059(6) 0.027(8)
B1 0.144(9) 0.104(8) 0.128(8) 0.010(7) 0.078(7) 0.007(6)
O1A 0.033(3) 0.021(3) 0.022(3) -0.002(2) 0.003(2) 0.003(2)
C16A 0.052(6) 0.057(6) 0.049(5) -0.015(4) 0.026(5) -0.011(5)
C15A 0.048(6) 0.059(7) 0.042(7) -0.010(5) 0.028(5) -0.009(5)
C13A 0.034(5) 0.028(5) 0.031(5) -0.008(4) 0.012(3) -0.004(4)
C17A 0.035(5) 0.054(6) 0.042(5) -0.014(4) 0.013(4) -0.016(4)
C19A 0.014(5) 0.031(4) 0.034(4) -0.007(3) 0.001(3) -0.003(3)
C20A 0.041(6) 0.036(5) 0.037(4) -0.010(3) 0.002(4) 0.002(4)
C21A 0.049(6) 0.033(5) 0.053(5) -0.007(4) 0.003(4) 0.007(4)
C22A 0.040(6) 0.039(6) 0.062(5) -0.016(4) 0.005(4) -0.002(4)
C23A 0.037(7) 0.042(5) 0.065(6) -0.018(4) 0.010(5) -0.003(5)
C24A 0.035(7) 0.045(5) 0.042(5) -0.013(4) 0.010(4) -0.003(5)
C1A 0.029(4) 0.022(4) 0.020(4) 0.002(3) -0.001(3) 0.004(3)
C6A 0.028(4) 0.020(4) 0.018(3) 0.002(3) -0.003(3) 0.009(3)
C5A 0.035(5) 0.028(5) 0.021(4) -0.001(3) 0.001(3) 0.006(4)
C4A 0.037(5) 0.034(5) 0.022(4) -0.007(3) 0.002(3) 0.007(4)
C3A 0.036(5) 0.036(5) 0.024(4) -0.006(3) -0.002(3) 0.003(4)
C2A 0.030(4) 0.029(5) 0.024(4) -0.003(3) 0.002(3) 0.002(3)
C18A 0.031(4) 0.050(5) 0.033(4) -0.004(4) 0.011(3) -0.008(4)
C14A 0.039(6) 0.043(7) 0.032(5) 0.001(4) 0.017(4) 0.000(5)

loop_
_atom_type_symbol
_atom_type_description
_atom_type_scat_dispersion_real
_atom_type_scat_dispersion_imag
_atom_type_scat_source
C C 0.0033 0.0016 'International Tables Vol C Tables 4.2.6.8 and 6.1.1.4'
H H 0.0000 0.0000 'International Tables Vol C Tables 4.2.6.8 and 6.1.1.4'
B B 0.0013 0.0007 'International Tables Vol C Tables 4.2.6.8 and 6.1.1.4'
Cu Cu 0.3201 1.2651 'International Tables Vol C Tables 4.2.6.8 and 6.1.1.4'
F F 0.0171 0.0103 'International Tables Vol C Tables 4.2.6.8 and 6.1.1.4'
N N 0.0061 0.0033 'International Tables Vol C Tables 4.2.6.8 and 6.1.1.4'
O O 0.0106 0.0060 'International Tables Vol C Tables 4.2.6.8 and 6.1.1.4'
P P 0.1023 0.0942 'International Tables Vol C Tables 4.2.6.8 and 6.1.1.4'

loop_
_geom_angle_atom_site_label_1
_geom_angle_atom_site_label_2
_geom_angle_atom_site_label_3
_geom_angle
_geom_angle_site_symmetry_1
_geom_angle_site_symmetry_3
_geom_angle_publ_flag
P1 Cu1 P2 116.80(6) . . ?
N1 Cu1 P1 124.95(15) . . ?
N1 Cu1 P2 97.59(14) . . ?
N2 Cu1 P1 127.37(15) . . ?
N2 Cu1 P2 102.40(15) . . ?
N2 Cu1 N1 79.2(2) . . ?
C19B P1 Cu1 118.3(6) . . ?
C19B P1 C1B 103.8(7) . . ?
C13B P1 Cu1 120.3(12) . . ?
C13B P1 C19B 101.2(13) . . ?
C13B P1 C1B 104.5(11) . . ?
C1B P1 Cu1 106.8(4) . . ?
C13A P1 Cu1 122.1(4) . . ?
C19A P1 Cu1 116.1(2) . . ?
C19A P1 C13A 100.3(5) . . ?
C19A P1 C1A 108.1(3) . . ?
C1A P1 Cu1 106.71(19) . . ?
C1A P1 C13A 102.1(4) . . ?
C12A P2 Cu1 119.3(2) . . ?
C12A P2 C12B 102.0(3) . . ?
C12A P2 C31 105.3(3) . . ?
C12B P2 Cu1 120.3(2) . . ?
C12B P2 C31 103.8(3) . . ?
C31 P2 Cu1 104.4(2) . . ?
C58 O5 C59 115.4(9) . . ?
C55 O3 C56 116.5(6) . . ?
C37 N1 Cu1 124.2(4) . . ?
C45 N1 Cu1 113.7(4) . . ?
C45 N1 C37 119.7(5) . . ?
C46 N2 Cu1 115.1(4) . . ?
C46 N2 C54 118.6(5) . . ?
C54 N2 Cu1 126.2(4) . . ?
O5 C59 H59A 109.6 . . ?
O5 C59 H59B 109.6 . . ?
H59A C59 H59B 108.1 . . ?
C60 C59 O5 110.3(12) . . ?
C60 C59 H59A 109.6 . . ?
C60 C59 H59B 109.6 . . ?
C47 C48 C49 120.3(6) . . ?
C47 C48 C58 119.2(7) . . ?
C49 C48 C58 120.5(7) . . ?
H57A C57 H57B 109.5 . . ?
H57A C57 H57C 109.5 . . ?
H57B C57 H57C 109.5 . . ?
C56 C57 H57A 109.5 . . ?
C56 C57 H57B 109.5 . . ?
C56 C57 H57C 109.5 . . ?
C33 C34 H34 120.4 . . ?
C33 C34 C35 119.1(7) . . ?
C35 C34 H34 120.4 . . ?
C52 C53 H53 119.8 . . ?
C52 C53 C54 120.4(7) . . ?
C54 C53 H53 119.8 . . ?
C35 C36 H36 119.4 . . ?
C31 C36 H36 119.4 . . ?
C31 C36 C35 121.3(7) . . ?
N2 C46 C45 115.6(5) . . ?
N2 C46 C47 122.1(6) . . ?
C47 C46 C45 122.3(6) . . ?
C37 C38 H38 120.1 . . ?
C39 C38 H38 120.1 . . ?
C39 C38 C37 119.8(7) . . ?
C49 C50 H50 119.7 . . ?
C51 C50 H50 119.7 . . ?
C51 C50 C49 120.7(7) . . ?
C39 C40 H40 119.0 . . ?
C41 C40 H40 119.0 . . ?
C41 C40 C39 122.0(7) . . ?
O2 C55 O3 125.1(7) . . ?
O2 C55 C43 123.6(7) . . ?
O3 C55 C43 111.3(7) . . ?
C37 C42 C41 116.7(6) . . ?
C37 C42 C43 117.1(6) . . ?
C43 C42 C41 126.1(6) . . ?
C43 C44 H44 119.9 . . ?
C43 C44 C45 120.2(6) . . ?
C45 C44 H44 119.9 . . ?
C34 C33 H33 119.4 . . ?
C34 C33 C32 121.2(7) . . ?
C32 C33 H33 119.4 . . ?
C8A C7A H7A 118.3 . . ?
C8A C7A C12A 123.4(7) . . ?
C8A C7A O1A 118.2(6) . . ?
C12A C7A H7A 118.3 . . ?
C12A C7A O1A 118.4(6) . . ?
C34 C35 H35 120.1 . . ?
C36 C35 C34 119.9(7) . . ?
C36 C35 H35 120.1 . . ?
C7A C8A H8A 121.0 . . ?
C9A C8A C7A 118.1(7) . . ?
C9A C8A H8A 121.0 . . ?
N1 C37 C38 118.0(6) . . ?
N1 C37 C42 121.3(6) . . ?
C38 C37 C42 120.6(6) . . ?
C8A C9A H9A 119.3 . . ?
C8A C9A C10A 121.4(7) . . ?
C10A C9A H9A 119.3 . . ?
C38 C39 C40 119.5(7) . . ?
C38 C39 H39 120.2 . . ?
C40 C39 H39 120.2 . . ?
C9A C10A H10A 120.7 . . ?
C11A C10A C9A 118.6(8) . . ?
C11A C10A H10A 120.7 . . ?
C40 C41 C42 121.2(7) . . ?
C40 C41 H41 119.4 . . ?
C42 C41 H41 119.4 . . ?
C10A C11A H11A 119.0 . . ?
C10A C11A C12A 122.0(7) . . ?
C12A C11A H11A 119.0 . . ?
C42 C43 C55 121.6(7) . . ?
C44 C43 C55 118.6(6) . . ?
C44 C43 C42 119.7(6) . . ?
C7A C12A P2 120.8(5) . . ?
C7A C12A C11A 116.5(6) . . ?
C11A C12A P2 122.6(5) . . ?
N1 C45 C46 115.8(5) . . ?
N1 C45 C44 121.7(6) . . ?
C44 C45 C46 122.4(6) . . ?
C7B C12B P2 119.8(5) . . ?
C11B C12B P2 121.8(5) . . ?
C11B C12B C7B 118.4(6) . . ?
C48 C47 C46 119.5(6) . . ?
C48 C47 H47 120.2 . . ?
C46 C47 H47 120.2 . . ?
C12B C7B H7B 119.8 . . ?
C12B C7B O1B 115.4(7) . . ?
C8B C7B C12B 120.4(7) . . ?
C8B C7B H7B 119.8 . . ?
C8B C7B O1B 122.1(8) . . ?
C48 C49 C50 125.0(6) . . ?
C48 C49 C54 117.1(6) . . ?
C54 C49 C50 117.9(7) . . ?
C7B C8B H8B 120.2 . . ?
C9B C8B C7B 119.7(8) . . ?
C9B C8B H8B 120.2 . . ?
C53 C52 H52 120.2 . . ?
C53 C52 C51 119.6(7) . . ?
C51 C52 H52 120.2 . . ?
C8B C9B H9B 119.7 . . ?
C8B C9B C10B 120.6(8) . . ?
C10B C9B H9B 119.7 . . ?
N2 C54 C53 117.5(6) . . ?
N2 C54 C49 122.4(6) . . ?
C53 C54 C49 120.0(6) . . ?
C9B C10B H10B 120.0 . . ?
C9B C10B C11B 120.0(9) . . ?
C11B C10B H10B 120.0 . . ?
O3 C56 C57 107.5(7) . . ?
O3 C56 H56A 110.2 . . ?
O3 C56 H56B 110.2 . . ?
C57 C56 H56A 110.2 . . ?
C57 C56 H56B 110.2 . . ?
H56A C56 H56B 108.5 . . ?
C12B C11B H11B 119.6 . . ?
C10B C11B C12B 120.8(8) . . ?
C10B C11B H11B 119.6 . . ?
O5 C58 C48 110.9(9) . . ?
O4 C58 O5 125.2(8) . . ?
O4 C58 C48 123.8(9) . . ?
C36 C31 P2 119.5(5) . . ?
C36 C31 C32 117.9(6) . . ?
C32 C31 P2 121.6(5) . . ?
C59 C60 H60A 109.5 . . ?
C59 C60 H60B 109.5 . . ?
C59 C60 H60C 109.5 . . ?
H60A C60 H60B 109.5 . . ?
H60A C60 H60C 109.5 . . ?
H60B C60 H60C 109.5 . . ?
C33 C32 C31 120.6(6) . . ?
C33 C32 H32 119.7 . . ?
C31 C32 H32 119.7 . . ?
C50 C51 C52 121.3(7) . . ?
C50 C51 H51 119.3 . . ?
C52 C51 H51 119.3 . . ?
C6B O1B C7B 121.6(12) . . ?
C15B C16B H16B 118.6 . . ?
C15B C16B C17B 123(3) . . ?
C17B C16B H16B 118.6 . . ?
C16B C15B H15B 118.8 . . ?
C16B C15B C14B 122(4) . . ?
C14B C15B H15B 118.8 . . ?
C15B C14B H14B 119.5 . . ?
C13B C14B C15B 121(4) . . ?
C13B C14B H14B 119.5 . . ?
C16B C17B H17B 121.0 . . ?
C16B C17B C18B 118(3) . . ?
C18B C17B H17B 121.0 . . ?
C20B C19B P1 124.7(10) . . ?
C20B C19B C24B 120.0 . . ?
C24B C19B P1 115.3(10) . . ?
C19B C20B H20B 120.0 . . ?
C19B C20B C21B 120.0 . . ?
C21B C20B H20B 120.0 . . ?
C20B C21B H21B 120.0 . . ?
C22B C21B C20B 120.0 . . ?
C22B C21B H21B 120.0 . . ?
C21B C22B H22B 120.0 . . ?
C21B C22B C23B 120.0 . . ?
C23B C22B H22B 120.0 . . ?
C22B C23B H23B 120.0 . . ?
C22B C23B C24B 120.0 . . ?
C24B C23B H23B 120.0 . . ?
C19B C24B H24B 120.0 . . ?
C23B C24B C19B 120.0 . . ?
C23B C24B H24B 120.0 . . ?
C14B C13B P1 121(3) . . ?
C14B C13B C18B 113(3) . . ?
C18B C13B P1 126(2) . . ?
C17B C18B C13B 123(3) . . ?
C17B C18B H18B 118.7 . . ?
C13B C18B H18B 118.7 . . ?
O1B C6B C5B 122.6(11) . . ?
O1B C6B C1B 117.4(11) . . ?
C5B C6B C1B 120.0 . . ?
C6B C5B H5B 120.0 . . ?
C4B C5B C6B 120.0 . . ?
C4B C5B H5B 120.0 . . ?
C5B C4B H4B 120.0 . . ?
C3B C4B C5B 120.0 . . ?
C3B C4B H4B 120.0 . . ?
C4B C3B H3B 120.0 . . ?
C2B C3B C4B 120.0 . . ?
C2B C3B H3B 120.0 . . ?
C3B C2B H2B 120.0 . . ?
C3B C2B C1B 120.0 . . ?
C1B C2B H2B 120.0 . . ?
C6B C1B P1 114.6(7) . . ?
C2B C1B P1 125.3(7) . . ?
C2B C1B C6B 120.0 . . ?
F1 B1 F2 119.0(16) . . ?
F4 B1 F1 111.0(19) . . ?
F4 B1 F2 111.6(16) . . ?
F4 B1 F3 115.5(15) . . ?
F3 B1 F1 98.1(15) . . ?
F3 B1 F2 100.7(16) . . ?
C6A O1A C7A 118.3(5) . . ?
C15A C16A H16A 119.9 . . ?
C17A C16A H16A 119.9 . . ?
C17A C16A C15A 120.1(13) . . ?
C16A C15A H15A 120.0 . . ?
C14A C15A C16A 119.9(15) . . ?
C14A C15A H15A 120.0 . . ?
C18A C13A P1 119.6(9) . . ?
C14A C13A P1 120.6(10) . . ?
C14A C13A C18A 119.8(12) . . ?
C16A C17A H17A 119.5 . . ?
C16A C17A C18A 121.1(11) . . ?
C18A C17A H17A 119.5 . . ?
C20A C19A P1 123.2(4) . . ?
C20A C19A C24A 120.0 . . ?
C24A C19A P1 116.7(4) . . ?
C19A C20A H20A 120.0 . . ?
C19A C20A C21A 120.0 . . ?
C21A C20A H20A 120.0 . . ?
C20A C21A H21A 120.0 . . ?
C22A C21A C20A 120.0 . . ?
C22A C21A H21A 120.0 . . ?
C21A C22A H22A 120.0 . . ?
C21A C22A C23A 120.0 . . ?
C23A C22A H22A 120.0 . . ?
C22A C23A H23A 120.0 . . ?
C24A C23A C22A 120.0 . . ?
C24A C23A H23A 120.0 . . ?
C19A C24A H24A 120.0 . . ?
C23A C24A C19A 120.0 . . ?
C23A C24A H24A 120.0 . . ?
C6A C1A P1 117.4(3) . . ?
C6A C1A C2A 120.0 . . ?
C2A C1A P1 122.4(3) . . ?
O1A C6A C1A 117.5(4) . . ?
O1A C6A C5A 122.4(4) . . ?
C1A C6A C5A 120.0 . . ?
C6A C5A H5A 120.0 . . ?
C6A C5A C4A 120.0 . . ?
C4A C5A H5A 120.0 . . ?
C5A C4A H4A 120.0 . . ?
C3A C4A C5A 120.0 . . ?
C3A C4A H4A 120.0 . . ?
C4A C3A H3A 120.0 . . ?
C2A C3A C4A 120.0 . . ?
C2A C3A H3A 120.0 . . ?
C1A C2A H2A 120.0 . . ?
C3A C2A C1A 120.0 . . ?
C3A C2A H2A 120.0 . . ?
C13A C18A H18A 120.1 . . ?
C17A C18A C13A 119.7(10) . . ?
C17A C18A H18A 120.1 . . ?
C15A C14A C13A 119.2(13) . . ?
C15A C14A H14A 120.4 . . ?
C13A C14A H14A 120.4 . . ?

loop_
_geom_bond_atom_site_label_1
_geom_bond_atom_site_label_2
_geom_bond_distance
_geom_bond_site_symmetry_2
_geom_bond_publ_flag
Cu1 P1 2.2344(18) . ?
Cu1 P2 2.3222(18) . ?
Cu1 N1 2.097(5) . ?
Cu1 N2 2.058(5) . ?
P1 C19B 1.834(12) . ?
P1 C13B 1.77(3) . ?
P1 C1B 1.901(9) . ?
P1 C13A 1.859(13) . ?
P1 C19A 1.824(5) . ?
P1 C1A 1.849(4) . ?
P2 C12A 1.818(6) . ?
P2 C12B 1.825(6) . ?
P2 C31 1.830(6) . ?
O2 C55 1.208(9) . ?
O5 C59 1.499(11) . ?
O5 C58 1.325(11) . ?
O3 C55 1.301(9) . ?
O3 C56 1.455(8) . ?
O4 C58 1.206(11) . ?
N1 C37 1.374(8) . ?
N1 C45 1.335(8) . ?
N2 C46 1.343(8) . ?
N2 C54 1.384(8) . ?
C59 H59A 0.9900 . ?
C59 H59B 0.9900 . ?
C59 C60 1.378(17) . ?
C48 C47 1.385(10) . ?
C48 C49 1.410(10) . ?
C48 C58 1.516(11) . ?
C57 H57A 0.9800 . ?
C57 H57B 0.9800 . ?
C57 H57C 0.9800 . ?
C57 C56 1.469(12) . ?
C34 H34 0.9500 . ?
C34 C33 1.373(10) . ?
C34 C35 1.400(11) . ?
C53 H53 0.9500 . ?
C53 C52 1.371(9) . ?
C53 C54 1.414(9) . ?
C36 H36 0.9500 . ?
C36 C35 1.399(9) . ?
C36 C31 1.390(9) . ?
C46 C45 1.483(9) . ?
C46 C47 1.416(9) . ?
C38 H38 0.9500 . ?
C38 C37 1.417(9) . ?
C38 C39 1.363(10) . ?
C50 H50 0.9500 . ?
C50 C49 1.431(10) . ?
C50 C51 1.353(10) . ?
C40 H40 0.9500 . ?
C40 C39 1.415(10) . ?
C40 C41 1.326(11) . ?
C55 C43 1.506(9) . ?
C42 C37 1.422(9) . ?
C42 C41 1.434(10) . ?
C42 C43 1.432(9) . ?
C44 H44 0.9500 . ?
C44 C43 1.357(10) . ?
C44 C45 1.407(8) . ?
C33 H33 0.9500 . ?
C33 C32 1.390(9) . ?
C7A H7A 0.9500 . ?
C7A C8A 1.381(9) . ?
C7A C12A 1.389(9) . ?
C7A O1A 1.497(9) . ?
C35 H35 0.9500 . ?
C8A H8A 0.9500 . ?
C8A C9A 1.376(11) . ?
C9A H9A 0.9500 . ?
C9A C10A 1.396(11) . ?
C39 H39 0.9500 . ?
C10A H10A 0.9500 . ?
C10A C11A 1.384(9) . ?
C41 H41 0.9500 . ?
C11A H11A 0.9500 . ?
C11A C12A 1.398(9) . ?
C12B C7B 1.401(9) . ?
C12B C11B 1.387(9) . ?
C47 H47 0.9500 . ?
C7B H7B 0.9500 . ?
C7B C8B 1.400(9) . ?
C7B O1B 1.642(16) . ?
C49 C54 1.427(9) . ?
C8B H8B 0.9500 . ?
C8B C9B 1.364(12) . ?
C52 H52 0.9500 . ?
C52 C51 1.424(10) . ?
C9B H9B 0.9500 . ?
C9B C10B 1.382(13) . ?
C10B H10B 0.9500 . ?
C10B C11B 1.382(10) . ?
C56 H56A 0.9900 . ?
C56 H56B 0.9900 . ?
C11B H11B 0.9500 . ?
C31 C32 1.409(9) . ?
C60 H60A 0.9800 . ?
C60 H60B 0.9800 . ?
C60 H60C 0.9800 . ?
C32 H32 0.9500 . ?
C51 H51 0.9500 . ?
O1B C6B 1.355(16) . ?
C16B H16B 0.9500 . ?
C16B C15B 1.22(5) . ?
C16B C17B 1.32(3) . ?
C15B H15B 0.9500 . ?
C15B C14B 1.45(5) . ?
C14B H14B 0.9500 . ?
C14B C13B 1.34(5) . ?
C17B H17B 0.9500 . ?
C17B C18B 1.39(4) . ?
C19B C20B 1.3900 . ?
C19B C24B 1.3900 . ?
C20B H20B 0.9500 . ?
C20B C21B 1.3900 . ?
C21B H21B 0.9500 . ?
C21B C22B 1.3900 . ?
C22B H22B 0.9500 . ?
C22B C23B 1.3900 . ?
C23B H23B 0.9500 . ?
C23B C24B 1.3900 . ?
C24B H24B 0.9500 . ?
C13B C18B 1.44(4) . ?
C18B H18B 0.9500 . ?
C6B C5B 1.3900 . ?
C6B C1B 1.3900 . ?
C5B H5B 0.9500 . ?
C5B C4B 1.3900 . ?
C4B H4B 0.9500 . ?
C4B C3B 1.3900 . ?
C3B H3B 0.9500 . ?
C3B C2B 1.3900 . ?
C2B H2B 0.9500 . ?
C2B C1B 1.3900 . ?
F1 B1 1.33(2) . ?
F4 B1 1.285(19) . ?
F2 B1 1.39(2) . ?
F3 B1 1.318(18) . ?
O1A C6A 1.387(7) . ?
C16A H16A 0.9500 . ?
C16A C15A 1.42(2) . ?
C16A C17A 1.356(15) . ?
C15A H15A 0.9500 . ?
C15A C14A 1.390(19) . ?
C13A C18A 1.412(16) . ?
C13A C14A 1.404(18) . ?
C17A H17A 0.9500 . ?
C17A C18A 1.383(13) . ?
C19A C20A 1.3900 . ?
C19A C24A 1.3900 . ?
C20A H20A 0.9500 . ?
C20A C21A 1.3900 . ?
C21A H21A 0.9500 . ?
C21A C22A 1.3900 . ?
C22A H22A 0.9500 . ?
C22A C23A 1.3900 . ?
C23A H23A 0.9500 . ?
C23A C24A 1.3900 . ?
C24A H24A 0.9500 . ?
C1A C6A 1.3900 . ?
C1A C2A 1.3900 . ?
C6A C5A 1.3900 . ?
C5A H5A 0.9500 . ?
C5A C4A 1.3900 . ?
C4A H4A 0.9500 . ?
C4A C3A 1.3900 . ?
C3A H3A 0.9500 . ?
C3A C2A 1.3900 . ?
C2A H2A 0.9500 . ?
C18A H18A 0.9500 . ?
C14A H14A 0.9500 . ?

loop_
_geom_torsion_atom_site_label_1
_geom_torsion_atom_site_label_2
_geom_torsion_atom_site_label_3
_geom_torsion_atom_site_label_4
_geom_torsion
_geom_torsion_site_symmetry_1
_geom_torsion_site_symmetry_2
_geom_torsion_site_symmetry_3
_geom_torsion_site_symmetry_4
_geom_torsion_publ_flag
Cu1 P1 C19B C20B 165.7(9) . . . . ?
Cu1 P1 C19B C24B -14.5(10) . . . . ?
Cu1 P1 C13B C14B 63(4) . . . . ?
Cu1 P1 C13B C18B -110(3) . . . . ?
Cu1 P1 C13A C18A -179.6(6) . . . . ?
Cu1 P1 C13A C14A -1.3(12) . . . . ?
Cu1 P1 C19A C20A 119.7(4) . . . . ?
Cu1 P1 C19A C24A -64.3(4) . . . . ?
Cu1 P1 C1A C6A -57.1(3) . . . . ?
Cu1 P1 C1A C2A 117.6(3) . . . . ?
Cu1 P2 C12A C7A -33.6(6) . . . . ?
Cu1 P2 C12A C11A 145.2(5) . . . . ?
Cu1 P2 C12B C7B 27.5(6) . . . . ?
Cu1 P2 C12B C11B -153.3(5) . . . . ?
Cu1 P2 C31 C36 80.8(5) . . . . ?
Cu1 P2 C31 C32 -87.1(5) . . . . ?
Cu1 N1 C37 C38 16.1(8) . . . . ?
Cu1 N1 C37 C42 -162.4(5) . . . . ?
Cu1 N1 C45 C46 -8.9(7) . . . . ?
Cu1 N1 C45 C44 167.8(5) . . . . ?
Cu1 N2 C46 C45 -0.6(7) . . . . ?
Cu1 N2 C46 C47 -177.8(5) . . . . ?
Cu1 N2 C54 C53 -2.4(8) . . . . ?
Cu1 N2 C54 C49 177.8(5) . . . . ?
P1 C19B C20B C21B 179.7(13) . . . . ?
P1 C19B C24B C23B -179.7(12) . . . . ?
P1 C13B C18B C17B 178(3) . . . . ?
P1 C13A C18A C17A 172.7(7) . . . . ?
P1 C13A C14A C15A -174.0(11) . . . . ?
P1 C19A C20A C21A 175.8(5) . . . . ?
P1 C19A C24A C23A -176.1(5) . . . . ?
P1 C1A C6A O1A -2.1(5) . . . . ?
P1 C1A C6A C5A 174.9(4) . . . . ?
P1 C1A C2A C3A -174.6(4) . . . . ?
P2 C12B C7B C8B 176.8(5) . . . . ?
P2 C12B C7B O1B 12.8(9) . . . . ?
P2 C12B C11B C10B -176.5(6) . . . . ?
P2 C31 C32 C33 170.0(5) . . . . ?
O2 C55 C43 C42 -36.8(11) . . . . ?
O2 C55 C43 C44 140.5(8) . . . . ?
O3 C55 C43 C42 144.1(6) . . . . ?
O3 C55 C43 C44 -38.7(9) . . . . ?
N2 C46 C45 N1 6.4(8) . . . . ?
N2 C46 C45 C44 -170.2(6) . . . . ?
N2 C46 C47 C48 0.2(11) . . . . ?
C59 O5 C58 O4 2.9(16) . . . . ?
C59 O5 C58 C48 -175.3(9) . . . . ?
C48 C49 C54 N2 -0.8(10) . . . . ?
C48 C49 C54 C53 179.4(7) . . . . ?
C34 C33 C32 C31 -1.1(10) . . . . ?
C53 C52 C51 C50 -0.2(12) . . . . ?
C36 C31 C32 C33 2.0(9) . . . . ?
C46 N2 C54 C53 -179.1(6) . . . . ?
C46 N2 C54 C49 1.0(9) . . . . ?
C50 C49 C54 N2 176.0(6) . . . . ?
C50 C49 C54 C53 -3.8(10) . . . . ?
C55 O3 C56 C57 176.8(7) . . . . ?
C33 C34 C35 C36 0.3(11) . . . . ?
C7A C8A C9A C10A 1.8(12) . . . . ?
C7A O1A C6A C1A 146.0(5) . . . . ?
C7A O1A C6A C5A -31.0(7) . . . . ?
C35 C34 C33 C32 -0.1(11) . . . . ?
C35 C36 C31 P2 -170.1(5) . . . . ?
C35 C36 C31 C32 -1.7(9) . . . . ?
C8A C7A C12A P2 178.6(5) . . . . ?
C8A C7A C12A C11A -0.3(10) . . . . ?
C8A C7A O1A C6A 98.2(7) . . . . ?
C8A C9A C10A C11A -0.8(12) . . . . ?
C37 N1 C45 C46 -172.0(5) . . . . ?
C37 N1 C45 C44 4.6(9) . . . . ?
C37 C38 C39 C40 -1.3(10) . . . . ?
C37 C42 C41 C40 0.0(11) . . . . ?
C37 C42 C43 C55 -178.6(6) . . . . ?
C37 C42 C43 C44 4.2(9) . . . . ?
C9A C10A C11A C12A -0.8(11) . . . . ?
C39 C38 C37 N1 -174.3(6) . . . . ?
C39 C38 C37 C42 4.1(10) . . . . ?
C39 C40 C41 C42 2.8(12) . . . . ?
C10A C11A C12A P2 -177.6(6) . . . . ?
C10A C11A C12A C7A 1.3(10) . . . . ?
C41 C40 C39 C38 -2.2(12) . . . . ?
C41 C42 C37 N1 174.9(6) . . . . ?
C41 C42 C37 C38 -3.5(9) . . . . ?
C41 C42 C43 C55 3.5(11) . . . . ?
C41 C42 C43 C44 -173.8(7) . . . . ?
C43 C42 C37 N1 -3.3(9) . . . . ?
C43 C42 C37 C38 178.3(6) . . . . ?
C43 C42 C41 C40 178.0(7) . . . . ?
C43 C44 C45 N1 -3.6(10) . . . . ?
C43 C44 C45 C46 172.8(6) . . . . ?
C12A P2 C12B C7B -107.1(5) . . . . ?
C12A P2 C12B C11B 72.1(6) . . . . ?
C12A P2 C31 C36 -152.8(5) . . . . ?
C12A P2 C31 C32 39.4(6) . . . . ?
C12A C7A C8A C9A -1.2(11) . . . . ?
C12A C7A O1A C6A -82.9(7) . . . . ?
C45 N1 C37 C38 177.3(6) . . . . ?
C45 N1 C37 C42 -1.1(9) . . . . ?
C45 C46 C47 C48 -176.9(7) . . . . ?
C45 C44 C43 C55 -178.3(6) . . . . ?
C45 C44 C43 C42 -1.0(10) . . . . ?
C12B P2 C12A C7A 101.6(5) . . . . ?
C12B P2 C12A C11A -79.6(6) . . . . ?
C12B P2 C31 C36 -46.0(6) . . . . ?
C12B P2 C31 C32 146.2(5) . . . . ?
C12B C7B C8B C9B 1.4(10) . . . . ?
C12B C7B O1B C6B 74.5(13) . . . . ?
C47 C48 C49 C50 -176.4(7) . . . . ?
C47 C48 C49 C54 0.2(11) . . . . ?
C47 C48 C58 O5 42.9(12) . . . . ?
C47 C48 C58 O4 -135.3(10) . . . . ?
C47 C46 C45 N1 -176.3(6) . . . . ?
C47 C46 C45 C44 7.1(10) . . . . ?
C7B C12B C11B C10B 2.7(11) . . . . ?
C7B C8B C9B C10B -0.8(12) . . . . ?
C7B O1B C6B C5B 31.6(17) . . . . ?
C7B O1B C6B C1B -146.9(9) . . . . ?
C49 C48 C47 C46 0.1(11) . . . . ?
C49 C48 C58 O5 -140.7(8) . . . . ?
C49 C48 C58 O4 41.1(14) . . . . ?
C49 C50 C51 C52 0.5(12) . . . . ?
C8B C7B O1B C6B -89.2(14) . . . . ?
C8B C9B C10B C11B 1.2(13) . . . . ?
C52 C53 C54 N2 -175.7(6) . . . . ?
C52 C53 C54 C49 4.2(10) . . . . ?
C9B C10B C11B C12B -2.1(12) . . . . ?
C54 N2 C46 C45 176.5(5) . . . . ?
C54 N2 C46 C47 -0.8(9) . . . . ?
C54 C53 C52 C51 -2.2(11) . . . . ?
C56 O3 C55 O2 -1.6(12) . . . . ?
C56 O3 C55 C43 177.5(6) . . . . ?
C11B C12B C7B C8B -2.4(9) . . . . ?
C11B C12B C7B O1B -166.4(7) . . . . ?
C58 O5 C59 C60 173.6(12) . . . . ?
C58 C48 C47 C46 176.5(8) . . . . ?
C58 C48 C49 C50 7.3(12) . . . . ?
C58 C48 C49 C54 -176.2(7) . . . . ?
C31 P2 C12A C7A -150.3(5) . . . . ?
C31 P2 C12A C11A 28.6(6) . . . . ?
C31 P2 C12B C7B 143.6(5) . . . . ?
C31 P2 C12B C11B -37.2(6) . . . . ?
C31 C36 C35 C34 0.6(10) . . . . ?
C51 C50 C49 C48 178.0(8) . . . . ?
C51 C50 C49 C54 1.5(11) . . . . ?
O1B C7B C8B C9B 164.4(8) . . . . ?
O1B C6B C5B C4B -178.4(15) . . . . ?
O1B C6B C1B P1 2.2(13) . . . . ?
O1B C6B C1B C2B 178.5(14) . . . . ?
C16B C15B C14B C13B 4(6) . . . . ?
C16B C17B C18B C13B -1(5) . . . . ?
C15B C16B C17B C18B -2(6) . . . . ?
C15B C14B C13B P1 180(3) . . . . ?
C15B C14B C13B C18B -6(5) . . . . ?
C14B C13B C18B C17B 5(5) . . . . ?
C17B C16B C15B C14B 1(6) . . . . ?
C19B P1 C13B C14B -70(3) . . . . ?
C19B P1 C13B C18B 117(3) . . . . ?
C19B C20B C21B C22B 0.0 . . . . ?
C20B C19B C24B C23B 0.0 . . . . ?
C20B C21B C22B C23B 0.0 . . . . ?
C21B C22B C23B C24B 0.0 . . . . ?
C22B C23B C24B C19B 0.0 . . . . ?
C24B C19B C20B C21B 0.0 . . . . ?
C13B P1 C19B C20B -60.5(15) . . . . ?
C13B P1 C19B C24B 119.2(13) . . . . ?
C6B C5B C4B C3B 0.0 . . . . ?
C5B C6B C1B P1 -176.3(10) . . . . ?
C5B C6B C1B C2B 0.0 . . . . ?
C5B C4B C3B C2B 0.0 . . . . ?
C4B C3B C2B C1B 0.0 . . . . ?
C3B C2B C1B P1 175.9(12) . . . . ?
C3B C2B C1B C6B 0.0 . . . . ?
C1B P1 C19B C20B 47.6(12) . . . . ?
C1B P1 C19B C24B -132.7(9) . . . . ?
C1B P1 C13B C14B -177(3) . . . . ?
C1B P1 C13B C18B 10(3) . . . . ?
C1B C6B C5B C4B 0.0 . . . . ?
O1A C7A C8A C9A 177.5(6) . . . . ?
O1A C7A C12A P2 -0.2(8) . . . . ?
O1A C7A C12A C11A -179.0(5) . . . . ?
O1A C6A C5A C4A 176.9(6) . . . . ?
C16A C15A C14A C13A 0(2) . . . . ?
C16A C17A C18A C13A 2.7(15) . . . . ?
C15A C16A C17A C18A 1.5(18) . . . . ?
C13A P1 C19A C20A -106.6(5) . . . . ?
C13A P1 C19A C24A 69.4(5) . . . . ?
C13A P1 C1A C6A 173.7(5) . . . . ?
C13A P1 C1A C2A -11.6(6) . . . . ?
C17A C16A C15A C14A -3(2) . . . . ?
C19A P1 C13A C18A 50.5(8) . . . . ?
C19A P1 C13A C14A -131.3(10) . . . . ?
C19A P1 C1A C6A 68.4(4) . . . . ?
C19A P1 C1A C2A -116.8(4) . . . . ?
C19A C20A C21A C22A 0.0 . . . . ?
C20A C19A C24A C23A 0.0 . . . . ?
C20A C21A C22A C23A 0.0 . . . . ?
C21A C22A C23A C24A 0.0 . . . . ?
C22A C23A C24A C19A 0.0 . . . . ?
C24A C19A C20A C21A 0.0 . . . . ?
C1A P1 C13A C18A -60.8(9) . . . . ?
C1A P1 C13A C14A 117.5(10) . . . . ?
C1A P1 C19A C20A -0.1(5) . . . . ?
C1A P1 C19A C24A 175.9(4) . . . . ?
C1A C6A C5A C4A 0.0 . . . . ?
C6A C1A C2A C3A 0.0 . . . . ?
C6A C5A C4A C3A 0.0 . . . . ?
C5A C4A C3A C2A 0.0 . . . . ?
C4A C3A C2A C1A 0.0 . . . . ?
C2A C1A C6A O1A -177.0(5) . . . . ?
C2A C1A C6A C5A 0.0 . . . . ?
C18A C13A C14A C15A 4(2) . . . . ?
C14A C13A C18A C17A -5.6(16) . . . . ?
